data_4086971
loop_
_publ_author_name
'Meier, Martin'
'Tan, Tristan Tsai Yuan'
'Hahn, F. Ekkehardt'
'Huynh, Han Vinh'

_publ_section_title
;
 Donor Strength Determination of Benzoxazolin-2-ylidene,
 Benzobisoxazolin-2-ylidene, and Their Isocyanide Precursors by 13C NMR
 Spectroscopy of Their PdII and AuI Complexes
;
_journal_issue 2
_journal_name_full Organometallics
_journal_page_first 275
_journal_paper_doi 10.1021/acs.organomet.6b00736
_journal_volume 36
_journal_year 2017
_chemical_formula_moiety 'C34 H40 Au2 N6 O2, 2(C4 H8 O), C2 H6 O'
_chemical_formula_sum 'C44 H62 Au2 F12 N6 O5 P2'
_chemical_formula_weight 1438.87
_space_group_crystal_system triclinic
_space_group_IT_number 2
_space_group_name_Hall '-P 1'
_space_group_name_H-M_alt 'P -1'
_symmetry_space_group_name_Hall '-P 1'
_symmetry_space_group_name_H-M 'P -1'
_atom_sites_solution_hydrogens geom
_audit_creation_method SHELXL-2014/7
_cell_angle_alpha 69.6340(10)
_cell_angle_beta 88.1030(10)
_cell_angle_gamma 77.3010(10)
_cell_formula_units_Z 1
_cell_length_a 10.5600(2)
_cell_length_b 10.6675(2)
_cell_length_c 12.8860(3)
_cell_measurement_reflns_used 12513
_cell_measurement_temperature 153(2)
_cell_measurement_theta_max 28.28
_cell_measurement_theta_min 2.54
_cell_volume 1326.07(5)
_computing_cell_refinement 'Bruker SAINT'
_computing_data_collection 'Bruker APEX3'
_computing_data_reduction 'Bruker SAINT'
_computing_molecular_graphics 'Bruker SHELXTL'
_computing_publication_material 'Bruker SHELXTL'
_computing_structure_refinement 'SHELXL-2014/7 (Sheldrick, 2014)'
_computing_structure_solution 'SHELXS-2013/1 (Sheldrick, 2013)'
_diffrn_ambient_temperature 153(2)
_diffrn_measured_fraction_theta_full 0.996
_diffrn_measured_fraction_theta_max 0.996
_diffrn_measurement_device_type 'Bruker APEX-II CCD'
_diffrn_measurement_method 'Omega and Phi scans'
_diffrn_radiation_monochromator 'Goebel mirror'
_diffrn_radiation_type MoK\a
_diffrn_radiation_wavelength 0.71073
_diffrn_reflns_av_R_equivalents 0.0421
_diffrn_reflns_av_unetI/netI 0.0403
_diffrn_reflns_Laue_measured_fraction_full 0.996
_diffrn_reflns_Laue_measured_fraction_max 0.996
_diffrn_reflns_limit_h_max 13
_diffrn_reflns_limit_h_min -13
_diffrn_reflns_limit_k_max 13
_diffrn_reflns_limit_k_min -13
_diffrn_reflns_limit_l_max 16
_diffrn_reflns_limit_l_min -16
_diffrn_reflns_number 17831
_diffrn_reflns_point_group_measured_fraction_full 0.996
_diffrn_reflns_point_group_measured_fraction_max 0.996
_diffrn_reflns_theta_full 25.242
_diffrn_reflns_theta_max 26.369
_diffrn_reflns_theta_min 3.111
_diffrn_source microsource
_exptl_absorpt_coefficient_mu 5.676
_exptl_absorpt_correction_T_max 0.7457
_exptl_absorpt_correction_T_min 0.3965
_exptl_absorpt_correction_type multi-scan
_exptl_absorpt_process_details
;
 Multi-scan correction included in APEX2 package (Bruker AXS, 2012)
;
_exptl_crystal_colour Yellow
_exptl_crystal_density_diffrn 1.802
_exptl_crystal_description Block
_exptl_crystal_F_000 704
_exptl_crystal_size_max 0.401
_exptl_crystal_size_mid 0.265
_exptl_crystal_size_min 0.155
_refine_diff_density_max 3.624
_refine_diff_density_min -1.007
_refine_diff_density_rms 0.187
_refine_ls_extinction_method none
_refine_ls_goodness_of_fit_ref 1.167
_refine_ls_hydrogen_treatment constr
_refine_ls_matrix_type full
_refine_ls_number_parameters 317
_refine_ls_number_reflns 5404
_refine_ls_number_restraints 92
_refine_ls_restrained_S_all 1.169
_refine_ls_R_factor_all 0.0377
_refine_ls_R_factor_gt 0.0359
_refine_ls_shift/su_max 0.001
_refine_ls_shift/su_mean 0.000
_refine_ls_structure_factor_coef Fsqd
_refine_ls_weighting_details 'w=1/[\s^2^(Fo^2^)+(0.0430P)^2^+4.2262P] where P=(Fo^2^+2Fc^2^)/3'
_refine_ls_weighting_scheme calc
_refine_ls_wR_factor_gt 0.0919
_refine_ls_wR_factor_ref 0.0934
_reflns_Friedel_coverage 0.000
_reflns_number_gt 5138
_reflns_number_total 5404
_reflns_threshold_expression 'I > 2\s(I)'
_cod_data_source_file om6b00736_si_002.cif
_cod_data_source_block '[9](PF6)2'
_cod_depositor_comments
;
The following automatic conversions were performed:

'_exptl_absorpt_correction_type' value 'Multi-scan' changed to
'multi-scan' according to
/usr/data/users/saulius/crontab/automatic-downloads/current/ACS/lib/dictionaries/cif_core.dic
dictionary named 'cif_core.dic' version 2.4.2 from 2011-04-26.

Automatic conversion script
Id: cif_fix_values 4268 2015-11-12 08:31:59Z antanas 
;
_cod_database_code 4086971
_shelx_shelxl_version_number 2014/7
_shelx_space_group_comment
;
The symmetry employed for this shelxl refinement is uniquely defined
by the following loop, which should always be used as a source of
symmetry information in preference to the above space-group names.
They are only intended as comments.
;
_shelx_estimated_absorpt_t_min 0.209
_shelx_estimated_absorpt_t_max 0.473

loop_
_space_group_symop_operation_xyz
'x, y, z'
'-x, -y, -z'

loop_
_atom_site_label
_atom_site_type_symbol
_atom_site_fract_x
_atom_site_fract_y
_atom_site_fract_z
_atom_site_U_iso_or_equiv
_atom_site_adp_type
_atom_site_occupancy
_atom_site_site_symmetry_order
_atom_site_calc_flag
_atom_site_refinement_flags_posn
_atom_site_refinement_flags_adp
_atom_site_refinement_flags_occupancy
_atom_site_disorder_assembly
_atom_site_disorder_group
Au1 Au 0.54166(2) 0.34503(2) 0.15304(2) 0.02022(8) Uani 1 1 d . . . . .
O2 O 0.4185(3) 0.4399(4) 0.3305(3) 0.0226(7) Uani 1 1 d . . . . .
N1 N 0.4566(4) 0.2628(4) -0.0304(4) 0.0232(9) Uani 1 1 d . . . . .
N2 N 0.6606(4) 0.2693(4) -0.0389(4) 0.0225(9) Uani 1 1 d . . . . .
N3 N 0.6278(4) 0.4157(4) 0.3416(4) 0.0219(9) Uani 1 1 d . . . . .
H3A H 0.7104 0.3985 0.3265 0.026 Uiso 1 1 calc R U . . .
C1 C 0.5541(5) 0.2858(5) 0.0192(4) 0.0200(10) Uani 1 1 d . . . . .
C2 C 0.6315(6) 0.2357(5) -0.1293(4) 0.0258(11) Uani 1 1 d . . . . .
C3 C 0.7067(7) 0.2094(6) -0.2142(5) 0.0348(14) Uani 1 1 d . . . . .
H3 H 0.7960 0.2125 -0.2182 0.042 Uiso 1 1 calc R U . . .
C4 C 0.6440(9) 0.1789(7) -0.2918(5) 0.0457(18) Uani 1 1 d . . . . .
H4 H 0.6918 0.1598 -0.3504 0.055 Uiso 1 1 calc R U . . .
C5 C 0.5129(8) 0.1753(7) -0.2866(6) 0.0470(18) Uani 1 1 d . . . . .
H5 H 0.4736 0.1548 -0.3421 0.056 Uiso 1 1 calc R U . . .
C6 C 0.4385(7) 0.2008(6) -0.2032(5) 0.0386(15) Uani 1 1 d . . . . .
H6 H 0.3492 0.1975 -0.1996 0.046 Uiso 1 1 calc R U . . .
C7 C 0.5006(6) 0.2316(5) -0.1244(5) 0.0270(11) Uani 1 1 d . . . . .
C8 C 0.7889(5) 0.2842(6) -0.0089(5) 0.0281(11) Uani 1 1 d . . . . .
H8 H 0.7790 0.3082 0.0598 0.034 Uiso 1 1 calc R U . . .
C9 C 0.8875(6) 0.1488(7) 0.0194(6) 0.0409(15) Uani 1 1 d . . . . .
H9A H 0.8551 0.0778 0.0782 0.061 Uiso 1 1 calc R U . . .
H9B H 0.9700 0.1583 0.0450 0.061 Uiso 1 1 calc R U . . .
H9C H 0.9009 0.1227 -0.0466 0.061 Uiso 1 1 calc R U . . .
C10 C 0.8288(6) 0.4026(6) -0.0985(6) 0.0390(14) Uani 1 1 d . . . . .
H10A H 0.8451 0.3800 -0.1660 0.058 Uiso 1 1 calc R U . . .
H10B H 0.9081 0.4192 -0.0734 0.058 Uiso 1 1 calc R U . . .
H10C H 0.7590 0.4851 -0.1142 0.058 Uiso 1 1 calc R U . . .
C11 C 0.3247(5) 0.2671(6) 0.0113(5) 0.0280(11) Uani 1 1 d . . . . .
H11 H 0.3245 0.2899 0.0804 0.034 Uiso 1 1 calc R U . . .
C12 C 0.2268(6) 0.3813(7) -0.0714(6) 0.0395(15) Uani 1 1 d . . . . .
H12A H 0.2536 0.4684 -0.0882 0.059 Uiso 1 1 calc R U . . .
H12B H 0.1409 0.3882 -0.0399 0.059 Uiso 1 1 calc R U . . .
H12C H 0.2228 0.3611 -0.1397 0.059 Uiso 1 1 calc R U . . .
C13 C 0.2910(7) 0.1279(7) 0.0432(7) 0.0442(16) Uani 1 1 d . . . . .
H13A H 0.2818 0.1062 -0.0237 0.066 Uiso 1 1 calc R U . . .
H13B H 0.2089 0.1297 0.0811 0.066 Uiso 1 1 calc R U . . .
H13C H 0.3603 0.0579 0.0927 0.066 Uiso 1 1 calc R U . . .
C14 C 0.5320(5) 0.4045(5) 0.2852(4) 0.0223(10) Uani 1 1 d . . . . .
C15 C 0.4459(5) 0.4728(5) 0.4209(4) 0.0210(10) Uani 1 1 d . . . . .
C16 C 0.5802(5) 0.4587(5) 0.4290(4) 0.0212(10) Uani 1 1 d . . . . .
C17 C 0.3586(5) 0.5138(5) 0.4902(4) 0.0228(11) Uani 1 1 d . . . . .
H17 H 0.2675 0.5223 0.4837 0.027 Uiso 1 1 calc R U . . .
P1A P 1.0801(3) 0.2033(4) 0.6712(3) 0.0330(8) Uiso 0.6252 1 d D . P A 1
F1A F 0.9529(7) 0.3196(9) 0.6220(7) 0.064(2) Uiso 0.6252 1 d D . P A 1
F2A F 1.0895(9) 0.2517(9) 0.7740(6) 0.064(2) Uiso 0.6252 1 d D . P A 1
F3A F 0.9936(6) 0.1014(7) 0.7390(6) 0.0505(16) Uiso 0.6252 1 d D . P A 1
F4A F 1.0724(8) 0.1501(8) 0.5714(7) 0.072(2) Uiso 0.6252 1 d D . P A 1
F5A F 1.1683(8) 0.3054(9) 0.6036(8) 0.075(2) Uiso 0.6252 1 d D . P A 1
F6A F 1.2063(7) 0.0870(8) 0.7248(7) 0.0426(19) Uiso 0.6252 1 d D . P A 1
P1B P 1.0860(5) 0.2412(7) 0.6562(5) 0.0386(15) Uiso 0.3748 1 d D . P B 2
F1B F 0.9643(12) 0.3631(14) 0.6214(13) 0.075(5) Uiso 0.3748 1 d D . P B 2
F2B F 1.0469(14) 0.2204(15) 0.7823(9) 0.070(4) Uiso 0.3748 1 d D . P B 2
F3B F 0.9974(16) 0.1413(16) 0.6506(15) 0.096(5) Uiso 0.3748 1 d D . P B 2
F4B F 1.1332(19) 0.262(2) 0.5395(15) 0.122(7) Uiso 0.3748 1 d D . P B 2
F5B F 1.1737(11) 0.3393(12) 0.6670(10) 0.057(3) Uiso 0.3748 1 d D . P B 2
F6B F 1.2120(16) 0.1167(17) 0.6924(15) 0.068(5) Uiso 0.3748 1 d D . P B 2
C30 C 0.0172(7) 0.6203(7) 0.6945(7) 0.0479(17) Uani 1 1 d . . . . .
H30A H 0.0281 0.5248 0.7467 0.058 Uiso 1 1 calc R U . . .
H30B H 0.0036 0.6223 0.6182 0.058 Uiso 1 1 calc R U . . .
C31 C -0.0935(7) 0.7143(8) 0.7247(9) 0.066(3) Uani 1 1 d . . . . .
H31A H -0.1771 0.7140 0.6922 0.079 Uiso 1 1 calc R U . . .
H31B H -0.0991 0.6866 0.8062 0.079 Uiso 1 1 calc R U . . .
C32 C -0.0619(7) 0.8520(8) 0.6770(8) 0.056(2) Uani 1 1 d . . . . .
H32A H -0.0881 0.9059 0.7262 0.067 Uiso 1 1 calc R U . . .
H32B H -0.1060 0.9040 0.6030 0.067 Uiso 1 1 calc R U . . .
C33 C 0.0837(7) 0.8207(7) 0.6686(8) 0.0518(19) Uani 1 1 d . . . . .
H33A H 0.1070 0.8643 0.5913 0.062 Uiso 1 1 calc R U . . .
H33B H 0.1249 0.8566 0.7169 0.062 Uiso 1 1 calc R U . . .
O30 O 0.1276(4) 0.6756(4) 0.7030(4) 0.0405(10) Uani 1 1 d . . . . .
O40 O 0.5196(8) 1.1451(9) 0.4651(7) 0.0375(19) Uiso 0.5 1 d . . P C -1
C40 C 0.5875(9) 0.9028(9) 0.5466(8) 0.0148(17) Uiso 0.5 1 d . . P C -1
C41 C 0.5957(10) 1.0378(11) 0.4687(9) 0.024(2) Uiso 0.5 1 d . . P C -1

loop_
_atom_site_aniso_label
_atom_site_aniso_U_11
_atom_site_aniso_U_22
_atom_site_aniso_U_33
_atom_site_aniso_U_23
_atom_site_aniso_U_13
_atom_site_aniso_U_12
Au1 0.02197(12) 0.02291(12) 0.01799(12) -0.01113(8) 0.00198(8) -0.00306(8)
O2 0.0211(17) 0.0301(19) 0.0192(18) -0.0136(15) 0.0013(14) -0.0028(15)
N1 0.026(2) 0.023(2) 0.022(2) -0.0099(18) 0.0001(18) -0.0040(17)
N2 0.024(2) 0.022(2) 0.024(2) -0.0115(18) 0.0041(18) -0.0039(17)
N3 0.021(2) 0.026(2) 0.020(2) -0.0117(18) 0.0033(17) -0.0019(17)
C1 0.022(2) 0.020(2) 0.019(2) -0.009(2) 0.003(2) -0.0027(19)
C2 0.039(3) 0.018(2) 0.019(3) -0.008(2) 0.004(2) -0.003(2)
C3 0.054(4) 0.022(3) 0.028(3) -0.010(2) 0.013(3) -0.006(3)
C4 0.086(6) 0.033(3) 0.019(3) -0.014(3) 0.013(3) -0.008(3)
C5 0.076(5) 0.042(4) 0.027(3) -0.022(3) -0.008(3) -0.004(3)
C6 0.051(4) 0.033(3) 0.035(3) -0.017(3) -0.011(3) -0.005(3)
C7 0.037(3) 0.023(3) 0.023(3) -0.012(2) -0.002(2) -0.003(2)
C8 0.019(2) 0.033(3) 0.035(3) -0.016(2) 0.005(2) -0.005(2)
C9 0.031(3) 0.035(3) 0.049(4) -0.011(3) -0.002(3) 0.003(3)
C10 0.033(3) 0.033(3) 0.053(4) -0.016(3) 0.010(3) -0.013(3)
C11 0.024(3) 0.028(3) 0.034(3) -0.012(2) 0.000(2) -0.006(2)
C12 0.030(3) 0.039(3) 0.048(4) -0.018(3) -0.008(3) 0.002(3)
C13 0.039(3) 0.033(3) 0.062(5) -0.015(3) 0.008(3) -0.016(3)
C14 0.026(3) 0.021(2) 0.018(3) -0.007(2) 0.003(2) -0.002(2)
C15 0.023(3) 0.021(2) 0.019(3) -0.008(2) -0.001(2) -0.0028(19)
C16 0.022(2) 0.022(2) 0.020(3) -0.010(2) 0.005(2) -0.0019(19)
C17 0.019(2) 0.028(3) 0.022(3) -0.010(2) 0.001(2) -0.004(2)
C30 0.037(4) 0.035(3) 0.063(5) -0.006(3) -0.006(3) -0.007(3)
C31 0.026(3) 0.048(4) 0.102(7) -0.006(4) 0.012(4) 0.000(3)
C32 0.039(4) 0.040(4) 0.078(6) -0.016(4) -0.002(4) 0.006(3)
C33 0.041(4) 0.038(4) 0.075(6) -0.020(4) 0.003(4) -0.005(3)
O30 0.025(2) 0.033(2) 0.060(3) -0.017(2) 0.007(2) -0.0015(17)

loop_
_atom_type_symbol
_atom_type_description
_atom_type_scat_dispersion_real
_atom_type_scat_dispersion_imag
_atom_type_scat_source
C C 0.0033 0.0016 'International Tables Vol C Tables 4.2.6.8 and 6.1.1.4'
H H 0.0000 0.0000 'International Tables Vol C Tables 4.2.6.8 and 6.1.1.4'
N N 0.0061 0.0033 'International Tables Vol C Tables 4.2.6.8 and 6.1.1.4'
O O 0.0106 0.0060 'International Tables Vol C Tables 4.2.6.8 and 6.1.1.4'
F F 0.0171 0.0103 'International Tables Vol C Tables 4.2.6.8 and 6.1.1.4'
P P 0.1023 0.0942 'International Tables Vol C Tables 4.2.6.8 and 6.1.1.4'
Au Au -2.0133 8.8022 'International Tables Vol C Tables 4.2.6.8 and 6.1.1.4'

loop_
_geom_angle_atom_site_label_1
_geom_angle_atom_site_label_2
_geom_angle_atom_site_label_3
_geom_angle
_geom_angle_site_symmetry_1
_geom_angle_site_symmetry_3
C14 Au1 C1 179.11(19) . .
C14 O2 C15 108.0(4) . .
C1 N1 C7 109.8(4) . .
C1 N1 C11 123.8(4) . .
C7 N1 C11 126.3(4) . .
C1 N2 C2 110.0(4) . .
C1 N2 C8 124.0(4) . .
C2 N2 C8 126.0(5) . .
C14 N3 C16 110.4(4) . .
N1 C1 N2 107.9(4) . .
N1 C1 Au1 126.2(4) . .
N2 C1 Au1 125.8(4) . .
C7 C2 N2 106.2(5) . .
C7 C2 C3 121.4(5) . .
N2 C2 C3 132.4(6) . .
C4 C3 C2 116.4(6) . .
C3 C4 C5 121.9(6) . .
C6 C5 C4 121.9(6) . .
C5 C6 C7 116.7(7) . .
C2 C7 C6 121.6(6) . .
C2 C7 N1 106.1(4) . .
C6 C7 N1 132.3(6) . .
N2 C8 C10 110.3(5) . .
N2 C8 C9 110.4(5) . .
C10 C8 C9 114.3(5) . .
N1 C11 C13 111.1(5) . .
N1 C11 C12 110.4(5) . .
C13 C11 C12 113.4(5) . .
N3 C14 O2 109.1(4) . .
N3 C14 Au1 128.3(4) . .
O2 C14 Au1 122.6(4) . .
C17 C15 O2 127.0(5) . .
C17 C15 C16 125.3(5) . .
O2 C15 C16 107.7(5) . .
C17 C16 C15 123.1(5) 2_666 .
C17 C16 N3 132.2(5) 2_666 .
C15 C16 N3 104.7(4) . .
C15 C17 C16 111.6(5) . 2_666
F3A P1A F4A 88.8(4) . .
F3A P1A F1A 90.2(4) . .
F4A P1A F1A 90.1(5) . .
F3A P1A F6A 89.0(4) . .
F4A P1A F6A 91.7(4) . .
F1A P1A F6A 178.0(5) . .
F3A P1A F2A 90.1(4) . .
F4A P1A F2A 178.1(5) . .
F1A P1A F2A 91.4(5) . .
F6A P1A F2A 86.8(4) . .
F3A P1A F5A 179.5(5) . .
F4A P1A F5A 91.4(5) . .
F1A P1A F5A 90.3(5) . .
F6A P1A F5A 90.6(5) . .
F2A P1A F5A 89.7(5) . .
F4B P1B F1B 96.1(9) . .
F4B P1B F3B 93.9(9) . .
F1B P1B F3B 89.2(8) . .
F4B P1B F5B 88.4(8) . .
F1B P1B F5B 91.0(7) . .
F3B P1B F5B 177.7(9) . .
F4B P1B F6B 84.0(11) . .
F1B P1B F6B 179.4(9) . .
F3B P1B F6B 91.3(9) . .
F5B P1B F6B 88.5(8) . .
F4B P1B F2B 175.5(10) . .
F1B P1B F2B 86.2(8) . .
F3B P1B F2B 90.0(8) . .
F5B P1B F2B 87.7(7) . .
F6B P1B F2B 93.6(9) . .
O30 C30 C31 103.3(6) . .
C32 C31 C30 104.3(6) . .
C31 C32 C33 104.0(6) . .
O30 C33 C32 107.7(6) . .
C33 O30 C30 107.3(5) . .
O40 C41 C40 123.6(10) . .

loop_
_geom_bond_atom_site_label_1
_geom_bond_atom_site_label_2
_geom_bond_distance
_geom_bond_site_symmetry_2
Au1 C14 2.007(5) .
Au1 C1 2.024(5) .
O2 C14 1.352(7) .
O2 C15 1.385(6) .
N1 C1 1.339(7) .
N1 C7 1.403(7) .
N1 C11 1.474(7) .
N2 C1 1.344(7) .
N2 C2 1.394(7) .
N2 C8 1.477(7) .
N3 C14 1.315(7) .
N3 C16 1.398(7) .
C2 C7 1.391(8) .
C2 C3 1.402(8) .
C3 C4 1.382(10) .
C4 C5 1.392(12) .
C5 C6 1.379(10) .
C6 C7 1.393(8) .
C8 C10 1.514(8) .
C8 C9 1.517(8) .
C11 C13 1.516(8) .
C11 C12 1.518(8) .
C15 C17 1.370(8) .
C15 C16 1.397(7) .
C16 C17 1.389(7) 2_666
C17 C16 1.389(7) 2_666
P1A F3A 1.581(7) .
P1A F4A 1.587(8) .
P1A F1A 1.588(8) .
P1A F6A 1.591(8) .
P1A F2A 1.592(7) .
P1A F5A 1.595(9) .
P1B F4B 1.524(18) .
P1B F1B 1.562(11) .
P1B F3B 1.584(11) .
P1B F5B 1.584(12) .
P1B F6B 1.608(16) .
P1B F2B 1.615(11) .
C30 O30 1.440(8) .
C30 C31 1.500(11) .
C31 C32 1.491(10) .
C32 C33 1.508(10) .
C33 O30 1.424(8) .
O40 C41 1.232(14) .
C40 C41 1.460(13) .
